data_7711972
loop_
_publ_author_name
'Teri, Gele'
'Jia, Qiang-Qiang'
'Ni, Hao-Fei'
'Wang, Jun-Qin'
'Fu, Da-Wei'
'Guo, Qiang'

_publ_section_title
;
 Halogen engineering of organic-inorganic hybrid perovskites displaying
 nonlinear optical, fluorescence properties and phase transition.
;
_journal_issue 4
_journal_name_full 'Dalton transactions (Cambridge, England : 2003)'
_journal_page_first 1074
_journal_page_last 1081
_journal_paper_doi 10.1039/d2dt04014j
_journal_volume 52
_journal_year 2023
_chemical_formula_moiety 'I4 Zn, 2(C8 H12 N O)'
_chemical_formula_sum 'C16 H24 I4 N2 O2 Zn'
_chemical_formula_weight 849.34
_space_group_crystal_system monoclinic
_space_group_IT_number 14
_space_group_name_Hall '-P 2yn'
_space_group_name_H-M_alt 'P 1 21/n 1'
_atom_sites_solution_hydrogens geom
_audit_creation_date 2022-09-29
_audit_creation_method
;
Olex2 1.5
(compiled 2022.04.07 svn.rca3783a0 for OlexSys, GUI svn.r6498)
;
_audit_update_record
;
2022-10-11 deposited with the CCDC.	2022-12-19 downloaded from the CCDC.
;
_cell_angle_alpha 90
_cell_angle_beta 102.4590(10)
_cell_angle_gamma 90
_cell_formula_units_Z 4
_cell_length_a 17.3830(7)
_cell_length_b 8.2623(4)
_cell_length_c 18.0124(7)
_cell_measurement_reflns_used 7422
_cell_measurement_temperature 300.00
_cell_measurement_theta_max 25.83
_cell_measurement_theta_min 2.72
_cell_volume 2526.08(19)
_computing_molecular_graphics 'Olex2 1.5 (Dolomanov et al., 2009)'
_computing_publication_material 'Olex2 1.5 (Dolomanov et al., 2009)'
_computing_structure_refinement 'SHELXL 2018/3 (Sheldrick, 2015)'
_computing_structure_solution 'SHELXT 2018/2 (Sheldrick, 2018)'
_diffrn_ambient_temperature 300.00
_diffrn_measured_fraction_theta_full 1.000
_diffrn_measured_fraction_theta_max 0.999
_diffrn_measurement_device_type 'Bruker APEX-II CCD'
_diffrn_measurement_method '\f and \w scans'
_diffrn_radiation_type MoK\a
_diffrn_radiation_wavelength 0.71073
_diffrn_reflns_av_R_equivalents 0.1113
_diffrn_reflns_av_unetI/netI 0.0504
_diffrn_reflns_Laue_measured_fraction_full 1.000
_diffrn_reflns_Laue_measured_fraction_max 0.999
_diffrn_reflns_limit_h_max 22
_diffrn_reflns_limit_h_min -22
_diffrn_reflns_limit_k_max 10
_diffrn_reflns_limit_k_min -10
_diffrn_reflns_limit_l_max 22
_diffrn_reflns_limit_l_min -23
_diffrn_reflns_number 59207
_diffrn_reflns_point_group_measured_fraction_full 1.000
_diffrn_reflns_point_group_measured_fraction_max 0.999
_diffrn_reflns_theta_full 25.242
_diffrn_reflns_theta_max 27.524
_diffrn_reflns_theta_min 1.838
_diffrn_source_current 1.4
_diffrn_source_power 0.07
_diffrn_source_voltage 50.0
_exptl_absorpt_coefficient_mu 5.872
_exptl_absorpt_correction_T_max 0.7456
_exptl_absorpt_correction_T_min 0.6366
_exptl_absorpt_correction_type none
_exptl_absorpt_process_details
;
SADABS-2016/2 (Bruker,2016) was used for absorption correction.
wR2(int) was 0.1473 before and 0.0787 after correction.
The Ratio of minimum to maximum transmission is 0.8538.
The \l/2 correction factor is Not present.
;
_exptl_crystal_density_diffrn 2.233
_exptl_crystal_description needle
_exptl_crystal_F_000 1568
_refine_diff_density_max 1.001
_refine_diff_density_min -1.136
_refine_diff_density_rms 0.140
_refine_ls_extinction_method none
_refine_ls_goodness_of_fit_ref 1.050
_refine_ls_hydrogen_treatment constr
_refine_ls_matrix_type full
_refine_ls_number_parameters 230
_refine_ls_number_reflns 5807
_refine_ls_number_restraints 0
_refine_ls_restrained_S_all 1.050
_refine_ls_R_factor_all 0.0627
_refine_ls_R_factor_gt 0.0353
_refine_ls_shift/su_max 0.000
_refine_ls_shift/su_mean 0.000
_refine_ls_structure_factor_coef Fsqd
_refine_ls_weighting_details 'w=1/[\s^2^(Fo^2^)+(0.0056P)^2^+4.5239P] where P=(Fo^2^+2Fc^2^)/3'
_refine_ls_weighting_scheme calc
_refine_ls_wR_factor_gt 0.0615
_refine_ls_wR_factor_ref 0.0749
_reflns_Friedel_coverage 0.000
_reflns_number_gt 4058
_reflns_number_total 5807
_reflns_threshold_expression 'I > 2\s(I)'
_cod_data_source_file d2dt04014j2.cif
_cod_data_source_block mo_2022_1_0m_a
_cod_depositor_comments 'Adding full bibliography for 7711970--7711972.cif.'
_cod_database_code 7711972
_shelx_shelxl_version_number 2018/3
_shelx_space_group_comment
;
The symmetry employed for this shelxl refinement is uniquely defined
by the following loop, which should always be used as a source of
symmetry information in preference to the above space-group names.
They are only intended as comments.
;
_olex2_refinement_description
;
1. Fixed Uiso
 At 1.2 times of:
  All C(H) groups, All C(H,H) groups, All N(H,H,H) groups
 At 1.5 times of:
  All C(H,H,H) groups
2.a Secondary CH2 refined with riding coordinates:
 C16(H16A,H16B), C1(H1D,H1E)
2.b Aromatic/amide H refined with riding coordinates:
 C6(H6), C4(H4), C11(H11), C13(H13), C7(H7), C3(H3), C10(H10), C14(H14)
2.c Idealised Me refined as rotating group:
 N2(H2A,H2B,H2C), N1(H1A,H1B,H1C), C8(H8A,H8B,H8C), C9(H9A,H9B,H9C)
;
_olex2_submission_special_instructions 'No special instructions were received'

loop_
_space_group_symop_operation_xyz
'x, y, z'
'-x+1/2, y+1/2, -z+1/2'
'-x, -y, -z'
'x-1/2, -y-1/2, z-1/2'

loop_
_atom_site_label
_atom_site_type_symbol
_atom_site_fract_x
_atom_site_fract_y
_atom_site_fract_z
_atom_site_U_iso_or_equiv
_atom_site_adp_type
_atom_site_occupancy
_atom_site_site_symmetry_order
_atom_site_calc_flag
_atom_site_refinement_flags_posn
_atom_site_refinement_flags_adp
_atom_site_refinement_flags_occupancy
_atom_site_disorder_assembly
_atom_site_disorder_group
I1 I -0.12516(2) -0.00119(4) 0.28691(2) 0.05241(11) Uani 1 1 d . . . . .
I3 I -0.10457(2) 0.50766(4) 0.26839(2) 0.05324(11) Uani 1 1 d . . . . .
I2 I -0.20758(2) 0.31125(5) 0.44082(2) 0.05486(11) Uani 1 1 d . . . . .
I4 I 0.04349(2) 0.25539(6) 0.45146(3) 0.07429(15) Uani 1 1 d . . . . .
Zn1 Zn -0.09815(4) 0.26773(7) 0.36396(4) 0.04720(16) Uani 1 1 d . . . . .
O1 O 0.4007(2) 0.8099(6) 0.3296(3) 0.0712(12) Uani 1 1 d . . . . .
N2 N 0.7498(3) 0.7209(5) 0.3656(3) 0.0631(14) Uani 1 1 d . . . . .
H2A H 0.703744 0.705247 0.333565 0.076 Uiso 1 1 calc R U . . .
H2B H 0.767204 0.627363 0.387497 0.076 Uiso 1 1 calc R U . . .
H2C H 0.784539 0.759072 0.340180 0.076 Uiso 1 1 calc R U . . .
O2 O 0.5274(3) 0.6422(6) 0.6040(3) 0.0853(14) Uani 1 1 d . . . . .
C5 C 0.3217(3) 0.8004(7) 0.3267(3) 0.0480(13) Uani 1 1 d . . . . .
C2 C 0.1622(3) 0.8081(7) 0.3292(3) 0.0504(13) Uani 1 1 d . . . . .
C12 C 0.6815(3) 0.7814(6) 0.4701(3) 0.0479(13) Uani 1 1 d . . . . .
C6 C 0.2942(3) 0.9036(7) 0.3753(3) 0.0531(14) Uani 1 1 d . . . . .
H6 H 0.329003 0.971216 0.407636 0.064 Uiso 1 1 calc R U . . .
N1 N 0.0535(3) 0.7247(8) 0.3890(3) 0.095(2) Uani 1 1 d . . . . .
H1A H 0.001293 0.716924 0.380512 0.114 Uiso 1 1 calc R U . . .
H1B H 0.071293 0.776417 0.432696 0.114 Uiso 1 1 calc R U . . .
H1C H 0.074453 0.625967 0.391653 0.114 Uiso 1 1 calc R U . . .
C4 C 0.2703(4) 0.7001(7) 0.2801(3) 0.0593(15) Uani 1 1 d . . . . .
H4 H 0.288437 0.629109 0.247625 0.071 Uiso 1 1 calc R U . . .
C16 C 0.7400(3) 0.8382(7) 0.4244(3) 0.0567(15) Uani 1 1 d . . . . .
H16A H 0.722204 0.940520 0.400310 0.068 Uiso 1 1 calc R U . . .
H16B H 0.790590 0.856355 0.458523 0.068 Uiso 1 1 calc R U . . .
C11 C 0.6031(3) 0.8238(7) 0.4482(3) 0.0586(15) Uani 1 1 d . . . . .
H11 H 0.585981 0.883691 0.404045 0.070 Uiso 1 1 calc R U . . .
C13 C 0.7051(3) 0.6934(7) 0.5357(3) 0.0536(14) Uani 1 1 d . . . . .
H13 H 0.757749 0.664195 0.551489 0.064 Uiso 1 1 calc R U . . .
C7 C 0.2149(3) 0.9066(7) 0.3760(3) 0.0558(14) Uani 1 1 d . . . . .
H7 H 0.196907 0.976835 0.408836 0.067 Uiso 1 1 calc R U . . .
C3 C 0.1907(4) 0.7047(7) 0.2816(3) 0.0612(16) Uani 1 1 d . . . . .
H3 H 0.155912 0.636500 0.249596 0.073 Uiso 1 1 calc R U . . .
C10 C 0.5495(3) 0.7780(7) 0.4914(4) 0.0623(16) Uani 1 1 d . . . . .
H10 H 0.496673 0.806109 0.475812 0.075 Uiso 1 1 calc R U . . .
C15 C 0.5744(4) 0.6920(8) 0.5567(3) 0.0597(15) Uani 1 1 d . . . . .
C14 C 0.6526(4) 0.6481(8) 0.5781(3) 0.0630(16) Uani 1 1 d . . . . .
H14 H 0.669633 0.587068 0.621981 0.076 Uiso 1 1 calc R U . . .
C1 C 0.0757(4) 0.8142(9) 0.3272(5) 0.082(2) Uani 1 1 d . . . . .
H1D H 0.059897 0.926266 0.329725 0.098 Uiso 1 1 calc R U . . .
H1E H 0.047305 0.770178 0.279136 0.098 Uiso 1 1 calc R U . . .
C8 C 0.4329(4) 0.7052(9) 0.2814(5) 0.087(2) Uani 1 1 d . . . . .
H8A H 0.408548 0.727245 0.229293 0.130 Uiso 1 1 calc R U . . .
H8B H 0.423199 0.594716 0.293077 0.130 Uiso 1 1 calc R U . . .
H8C H 0.488629 0.723136 0.289285 0.130 Uiso 1 1 calc R U . . .
C9 C 0.4456(4) 0.6784(10) 0.5835(5) 0.099(3) Uani 1 1 d . . . . .
H9A H 0.423002 0.627418 0.535896 0.149 Uiso 1 1 calc R U . . .
H9B H 0.438528 0.793442 0.578639 0.149 Uiso 1 1 calc R U . . .
H9C H 0.420027 0.638802 0.622108 0.149 Uiso 1 1 calc R U . . .

loop_
_atom_site_aniso_label
_atom_site_aniso_U_11
_atom_site_aniso_U_22
_atom_site_aniso_U_33
_atom_site_aniso_U_23
_atom_site_aniso_U_13
_atom_site_aniso_U_12
I1 0.0518(2) 0.0389(2) 0.0685(2) -0.00431(17) 0.01713(18) 0.00020(16)
I3 0.0638(2) 0.0422(2) 0.0550(2) -0.00027(16) 0.01566(18) -0.00576(17)
I2 0.0513(2) 0.0548(2) 0.0633(2) 0.00138(18) 0.02309(18) 0.00271(17)
I4 0.0425(2) 0.1134(4) 0.0635(3) -0.0051(2) 0.00390(18) 0.0056(2)
Zn1 0.0431(3) 0.0458(4) 0.0533(4) -0.0018(3) 0.0116(3) 0.0003(3)
O1 0.047(2) 0.088(3) 0.081(3) -0.014(2) 0.019(2) -0.003(2)
N2 0.079(4) 0.053(3) 0.068(3) 0.001(2) 0.039(3) -0.005(3)
O2 0.076(3) 0.110(4) 0.078(3) 0.016(3) 0.034(3) -0.002(3)
C5 0.043(3) 0.053(3) 0.050(3) 0.001(3) 0.015(2) -0.005(3)
C2 0.046(3) 0.055(3) 0.052(3) 0.006(3) 0.012(3) 0.004(3)
C12 0.053(3) 0.045(3) 0.045(3) -0.007(2) 0.010(3) 0.000(3)
C6 0.057(3) 0.055(4) 0.047(3) -0.007(3) 0.012(3) -0.008(3)
N1 0.058(3) 0.169(7) 0.060(3) -0.017(4) 0.017(3) -0.040(4)
C4 0.061(4) 0.060(4) 0.059(4) -0.016(3) 0.018(3) -0.003(3)
C16 0.061(4) 0.050(3) 0.058(4) -0.010(3) 0.012(3) -0.011(3)
C11 0.060(4) 0.063(4) 0.051(3) 0.008(3) 0.007(3) 0.009(3)
C13 0.048(3) 0.058(4) 0.052(3) 0.000(3) 0.005(3) 0.009(3)
C7 0.059(4) 0.058(4) 0.057(3) -0.008(3) 0.027(3) 0.008(3)
C3 0.054(4) 0.070(4) 0.057(4) -0.014(3) 0.004(3) -0.011(3)
C10 0.044(3) 0.076(4) 0.065(4) 0.001(3) 0.009(3) 0.008(3)
C15 0.058(4) 0.067(4) 0.056(4) 0.001(3) 0.017(3) 0.001(3)
C14 0.066(4) 0.067(4) 0.055(4) 0.014(3) 0.012(3) 0.006(3)
C1 0.052(4) 0.089(5) 0.109(6) 0.018(4) 0.026(4) 0.003(4)
C8 0.068(4) 0.100(6) 0.105(6) -0.014(5) 0.045(4) 0.003(4)
C9 0.075(5) 0.128(7) 0.109(6) 0.000(5) 0.050(5) -0.002(5)

loop_
_atom_type_symbol
_atom_type_description
_atom_type_scat_dispersion_real
_atom_type_scat_dispersion_imag
_atom_type_scat_source
C C 0.0035 0.0016 'International Tables Vol C Tables 4.2.6.8 and 6.1.1.4'
H H 0.0000 0.0000 'International Tables Vol C Tables 4.2.6.8 and 6.1.1.4'
I I -0.4119 1.8326 'International Tables Vol C Tables 4.2.6.8 and 6.1.1.4'
N N 0.0065 0.0032 'International Tables Vol C Tables 4.2.6.8 and 6.1.1.4'
O O 0.0116 0.0061 'International Tables Vol C Tables 4.2.6.8 and 6.1.1.4'
Zn Zn 0.3121 1.4667 'International Tables Vol C Tables 4.2.6.8 and 6.1.1.4'

loop_
_geom_angle_atom_site_label_1
_geom_angle_atom_site_label_2
_geom_angle_atom_site_label_3
_geom_angle
_geom_angle_site_symmetry_1
_geom_angle_site_symmetry_3
_geom_angle_publ_flag
I1 Zn1 I3 108.58(3) . . ?
I1 Zn1 I4 108.93(3) . . ?
I3 Zn1 I4 109.06(3) . . ?
I2 Zn1 I1 109.38(2) . . ?
I2 Zn1 I3 108.23(2) . . ?
I2 Zn1 I4 112.58(3) . . ?
C5 O1 C8 117.8(5) . . ?
H2A N2 H2B 109.5 . . ?
H2A N2 H2C 109.5 . . ?
H2B N2 H2C 109.5 . . ?
C16 N2 H2A 109.5 . . ?
C16 N2 H2B 109.5 . . ?
C16 N2 H2C 109.5 . . ?
C15 O2 C9 118.3(5) . . ?
O1 C5 C6 115.0(5) . . ?
O1 C5 C4 125.3(5) . . ?
C4 C5 C6 119.6(5) . . ?
C7 C2 C3 117.9(5) . . ?
C7 C2 C1 122.0(6) . . ?
C3 C2 C1 120.0(6) . . ?
C11 C12 C16 120.3(5) . . ?
C13 C12 C16 121.5(5) . . ?
C13 C12 C11 118.2(5) . . ?
C5 C6 H6 120.0 . . ?
C5 C6 C7 120.0(5) . . ?
C7 C6 H6 120.0 . . ?
H1A N1 H1B 109.5 . . ?
H1A N1 H1C 109.5 . . ?
H1B N1 H1C 109.5 . . ?
C1 N1 H1A 109.5 . . ?
C1 N1 H1B 109.5 . . ?
C1 N1 H1C 109.5 . . ?
C5 C4 H4 120.2 . . ?
C5 C4 C3 119.6(5) . . ?
C3 C4 H4 120.2 . . ?
N2 C16 C12 112.5(4) . . ?
N2 C16 H16A 109.1 . . ?
N2 C16 H16B 109.1 . . ?
C12 C16 H16A 109.1 . . ?
C12 C16 H16B 109.1 . . ?
H16A C16 H16B 107.8 . . ?
C12 C11 H11 119.6 . . ?
C12 C11 C10 120.8(5) . . ?
C10 C11 H11 119.6 . . ?
C12 C13 H13 119.4 . . ?
C14 C13 C12 121.1(5) . . ?
C14 C13 H13 119.4 . . ?
C2 C7 C6 121.4(5) . . ?
C2 C7 H7 119.3 . . ?
C6 C7 H7 119.3 . . ?
C2 C3 C4 121.5(5) . . ?
C2 C3 H3 119.2 . . ?
C4 C3 H3 119.2 . . ?
C11 C10 H10 120.1 . . ?
C15 C10 C11 119.9(5) . . ?
C15 C10 H10 120.1 . . ?
O2 C15 C14 115.6(6) . . ?
C10 C15 O2 125.0(6) . . ?
C10 C15 C14 119.4(6) . . ?
C13 C14 C15 120.6(6) . . ?
C13 C14 H14 119.7 . . ?
C15 C14 H14 119.7 . . ?
C2 C1 H1D 108.9 . . ?
C2 C1 H1E 108.9 . . ?
N1 C1 C2 113.2(6) . . ?
N1 C1 H1D 108.9 . . ?
N1 C1 H1E 108.9 . . ?
H1D C1 H1E 107.7 . . ?
O1 C8 H8A 109.5 . . ?
O1 C8 H8B 109.5 . . ?
O1 C8 H8C 109.5 . . ?
H8A C8 H8B 109.5 . . ?
H8A C8 H8C 109.5 . . ?
H8B C8 H8C 109.5 . . ?
O2 C9 H9A 109.5 . . ?
O2 C9 H9B 109.5 . . ?
O2 C9 H9C 109.5 . . ?
H9A C9 H9B 109.5 . . ?
H9A C9 H9C 109.5 . . ?
H9B C9 H9C 109.5 . . ?

loop_
_geom_bond_atom_site_label_1
_geom_bond_atom_site_label_2
_geom_bond_distance
_geom_bond_site_symmetry_2
_geom_bond_publ_flag
I1 Zn1 2.6081(7) . ?
I3 Zn1 2.6120(7) . ?
I2 Zn1 2.6078(7) . ?
I4 Zn1 2.6233(7) . ?
O1 C5 1.365(6) . ?
O1 C8 1.423(7) . ?
N2 H2A 0.8900 . ?
N2 H2B 0.8900 . ?
N2 H2C 0.8900 . ?
N2 C16 1.473(7) . ?
O2 C15 1.366(7) . ?
O2 C9 1.421(8) . ?
C5 C6 1.381(7) . ?
C5 C4 1.366(7) . ?
C2 C7 1.371(8) . ?
C2 C3 1.377(8) . ?
C2 C1 1.496(8) . ?
C12 C16 1.513(8) . ?
C12 C11 1.380(8) . ?
C12 C13 1.373(7) . ?
C6 H6 0.9300 . ?
C6 C7 1.381(7) . ?
N1 H1A 0.8900 . ?
N1 H1B 0.8900 . ?
N1 H1C 0.8900 . ?
N1 C1 1.456(8) . ?
C4 H4 0.9300 . ?
C4 C3 1.390(8) . ?
C16 H16A 0.9700 . ?
C16 H16B 0.9700 . ?
C11 H11 0.9300 . ?
C11 C10 1.390(8) . ?
C13 H13 0.9300 . ?
C13 C14 1.363(8) . ?
C7 H7 0.9300 . ?
C3 H3 0.9300 . ?
C10 H10 0.9300 . ?
C10 C15 1.362(8) . ?
C15 C14 1.378(8) . ?
C14 H14 0.9300 . ?
C1 H1D 0.9700 . ?
C1 H1E 0.9700 . ?
C8 H8A 0.9600 . ?
C8 H8B 0.9600 . ?
C8 H8C 0.9600 . ?
C9 H9A 0.9600 . ?
C9 H9B 0.9600 . ?
C9 H9C 0.9600 . ?

loop_
_geom_torsion_atom_site_label_1
_geom_torsion_atom_site_label_2
_geom_torsion_atom_site_label_3
_geom_torsion_atom_site_label_4
_geom_torsion
_geom_torsion_site_symmetry_1
_geom_torsion_site_symmetry_2
_geom_torsion_site_symmetry_3
_geom_torsion_site_symmetry_4
_geom_torsion_publ_flag
O1 C5 C6 C7 178.7(5) . . . . ?
O1 C5 C4 C3 -178.6(6) . . . . ?
O2 C15 C14 C13 -179.0(6) . . . . ?
C5 C6 C7 C2 0.2(9) . . . . ?
C5 C4 C3 C2 -0.2(10) . . . . ?
C12 C11 C10 C15 0.8(9) . . . . ?
C12 C13 C14 C15 -1.0(10) . . . . ?
C6 C5 C4 C3 0.8(9) . . . . ?
C4 C5 C6 C7 -0.8(9) . . . . ?
C16 C12 C11 C10 -177.3(5) . . . . ?
C16 C12 C13 C14 177.4(5) . . . . ?
C11 C12 C16 N2 -92.2(7) . . . . ?
C11 C12 C13 C14 0.4(9) . . . . ?
C11 C10 C15 O2 179.2(6) . . . . ?
C11 C10 C15 C14 -1.5(10) . . . . ?
C13 C12 C16 N2 90.9(6) . . . . ?
C13 C12 C11 C10 -0.2(9) . . . . ?
C7 C2 C3 C4 -0.4(9) . . . . ?
C7 C2 C1 N1 -80.8(8) . . . . ?
C3 C2 C7 C6 0.4(9) . . . . ?
C3 C2 C1 N1 101.2(8) . . . . ?
C10 C15 C14 C13 1.6(10) . . . . ?
C1 C2 C7 C6 -177.7(6) . . . . ?
C1 C2 C3 C4 177.7(6) . . . . ?
C8 O1 C5 C6 179.4(6) . . . . ?
C8 O1 C5 C4 -1.2(9) . . . . ?
C9 O2 C15 C10 1.7(10) . . . . ?
C9 O2 C15 C14 -177.7(6) . . . . ?
